data_4078719
loop_
_publ_author_name
'Hewison, Lindsay'
'Crook, Sian H.'
'Mann, Brian E.'
'Meijer, Anthony J. H. M.'
'Adams, Harry'
'Sawle, Philip'
'Motterlini, Roberto A.'

_publ_section_title
;
 New Types of CO-Releasing Molecules (CO-RMs), Based on Iron
 Dithiocarbamate Complexes and [Fe(CO)3I(S2COEt)]
;
_journal_issue 16
_journal_name_full Organometallics
_journal_page_first 5823
_journal_paper_doi 10.1021/om3003637
_journal_volume 31
_journal_year 2012
_chemical_formula_sum 'C8 H10 Fe I2 N O3 S2'
_chemical_formula_weight 541.94
_chemical_name_systematic
; 
 ? 
;
_space_group_IT_number 14
_symmetry_cell_setting monoclinic
_symmetry_space_group_name_Hall '-P 2yn'
_symmetry_space_group_name_H-M 'P 1 21/n 1'
_atom_sites_solution_hydrogens geom
_atom_sites_solution_primary direct
_atom_sites_solution_secondary difmap
_audit_creation_method SHELXL-97
_cell_angle_alpha 90.00
_cell_angle_beta 95.476(2)
_cell_angle_gamma 90.00
_cell_formula_units_Z 4
_cell_length_a 6.2394(6)
_cell_length_b 25.384(3)
_cell_length_c 9.7914(10)
_cell_measurement_reflns_used 4170
_cell_measurement_temperature 150(2)
_cell_measurement_theta_max 23.29
_cell_measurement_theta_min 1.60
_cell_volume 1543.7(3)
_computing_cell_refinement 'Bruker SMART'
_computing_data_collection 'Bruker SMART'
_computing_data_reduction 'Bruker SHELXTL'
_computing_molecular_graphics 'Bruker SHELXTL'
_computing_publication_material 'Bruker SHELXTL'
_computing_structure_refinement 'SHELXL-97 (Sheldrick, 1997)'
_computing_structure_solution 'SHELXS-97 (Sheldrick, 1990)'
_diffrn_ambient_temperature 150(2)
_diffrn_measured_fraction_theta_full 0.997
_diffrn_measured_fraction_theta_max 0.997
_diffrn_measurement_device_type 'CCD area detector'
_diffrn_measurement_method 'phi and omega scans'
_diffrn_radiation_monochromator graphite
_diffrn_radiation_source 'fine-focus sealed tube'
_diffrn_radiation_type MoK\a
_diffrn_radiation_wavelength 0.71073
_diffrn_reflns_av_R_equivalents 0.0344
_diffrn_reflns_av_sigmaI/netI 0.0280
_diffrn_reflns_limit_h_max 6
_diffrn_reflns_limit_h_min -5
_diffrn_reflns_limit_k_max 28
_diffrn_reflns_limit_k_min -23
_diffrn_reflns_limit_l_max 10
_diffrn_reflns_limit_l_min -10
_diffrn_reflns_number 6798
_diffrn_reflns_theta_full 23.29
_diffrn_reflns_theta_max 23.29
_diffrn_reflns_theta_min 1.60
_exptl_absorpt_coefficient_mu 5.242
_exptl_absorpt_correction_T_max 0.4057
_exptl_absorpt_correction_T_min 0.2169
_exptl_absorpt_correction_type empirical
_exptl_absorpt_process_details SADABS
_exptl_crystal_colour red
_exptl_crystal_density_diffrn 2.332
_exptl_crystal_density_method 'not measured'
_exptl_crystal_description prism
_exptl_crystal_F_000 1012
_exptl_crystal_size_max 0.42
_exptl_crystal_size_mid 0.31
_exptl_crystal_size_min 0.21
_refine_diff_density_max 0.800
_refine_diff_density_min -0.967
_refine_diff_density_rms 0.107
_refine_ls_extinction_method none
_refine_ls_goodness_of_fit_ref 1.001
_refine_ls_hydrogen_treatment constr
_refine_ls_matrix_type full
_refine_ls_number_parameters 154
_refine_ls_number_reflns 2218
_refine_ls_number_restraints 0
_refine_ls_restrained_S_all 1.001
_refine_ls_R_factor_all 0.0285
_refine_ls_R_factor_gt 0.0246
_refine_ls_shift/su_max 0.001
_refine_ls_shift/su_mean 0.000
_refine_ls_structure_factor_coef Fsqd
_refine_ls_weighting_details 'calc w=1/[\s^2^(Fo^2^)+(0.0392P)^2^+0.0000P] where P=(Fo^2^+2Fc^2^)/3'
_refine_ls_weighting_scheme calc
_refine_ls_wR_factor_gt 0.0594
_refine_ls_wR_factor_ref 0.0611
_reflns_number_gt 1967
_reflns_number_total 2218
_reflns_threshold_expression >2sigma(I)
_cod_data_source_file om3003637_si_003.cif
_cod_data_source_block ime29m
_cod_depositor_comments
;
The following automatic conversions were performed:

'_symmetry_cell_setting' value 'Monoclinic' changed to 'monoclinic'
according to /home/saulius/struct/CIF-dictionaries/cif_core.dic
dictionary named 'cif_core.dic' version 2.4.2 from
2011-04-26.

'_exptl_absorpt_correction_type' value 'Empirical'
changed to 'empirical' according to
/home/saulius/struct/CIF-dictionaries/cif_core.dic dictionary named
'cif_core.dic' version 2.4.2 from 2011-04-26.

Automatic conversion script
Id: cif_fix_values 1891 2012-01-12 08:04:46Z andrius 
;
_cod_original_sg_symbol_H-M P2(1)/n
_cod_database_code 4078719

loop_
_symmetry_equiv_pos_as_xyz
'x, y, z'
'-x+1/2, y+1/2, -z+1/2'
'-x, -y, -z'
'x-1/2, -y-1/2, z-1/2'

loop_
_atom_site_label
_atom_site_type_symbol
_atom_site_fract_x
_atom_site_fract_y
_atom_site_fract_z
_atom_site_U_iso_or_equiv
_atom_site_adp_type
_atom_site_occupancy
_atom_site_symmetry_multiplicity
_atom_site_calc_flag
_atom_site_refinement_flags
Fe1 Fe -0.76812(10) 0.19081(2) 0.27435(6) 0.02165(17) Uani 1 1 d .
I1 I -0.47222(5) 0.130415(11) 0.17338(3) 0.02843(12) Uani 1 1 d .
I2 I 0.15360(6) 0.034569(12) 0.05660(3) 0.03479(13) Uani 1 1 d .
S1 S -0.58794(18) 0.18826(4) 0.49256(11) 0.0254(3) Uani 1 1 d .
S2 S -0.90964(18) 0.11836(5) 0.37802(11) 0.0261(3) Uani 1 1 d .
N1 N -0.7189(6) 0.10537(14) 0.6341(3) 0.0229(8) Uani 1 1 d .
O1 O -1.1126(6) 0.25017(13) 0.3878(3) 0.0382(8) Uani 1 1 d .
O2 O -0.5269(5) 0.28402(13) 0.1945(3) 0.0329(8) Uani 1 1 d .
O3 O -1.0000(5) 0.17902(13) -0.0006(3) 0.0334(8) Uani 1 1 d .
C1 C -0.9793(7) 0.22758(18) 0.3434(4) 0.0259(10) Uani 1 1 d .
C2 C -0.6184(7) 0.24805(19) 0.2237(4) 0.0241(10) Uani 1 1 d .
C3 C -0.9149(7) 0.18275(17) 0.1064(5) 0.0244(10) Uani 1 1 d .
C4 C -0.7360(7) 0.13287(16) 0.5203(4) 0.0224(10) Uani 1 1 d .
C5 C -0.8461(7) 0.05753(18) 0.6486(5) 0.0323(12) Uani 1 1 d .
H5A H -0.9745 0.0587 0.5810 0.039 Uiso 1 1 calc R
H5B H -0.8971 0.0572 0.7413 0.039 Uiso 1 1 calc R
C6 C -0.7272(10) 0.0080(2) 0.6289(8) 0.0689(19) Uani 1 1 d .
H6A H -0.8219 -0.0222 0.6402 0.103 Uiso 1 1 calc R
H6B H -0.6017 0.0060 0.6969 0.103 Uiso 1 1 calc R
H6C H -0.6795 0.0074 0.5364 0.103 Uiso 1 1 calc R
C7 C -0.5688(8) 0.1220(2) 0.7518(5) 0.0359(12) Uani 1 1 d .
H7A H -0.6202 0.1079 0.8371 0.043 Uiso 1 1 calc R
H7B H -0.5705 0.1609 0.7579 0.043 Uiso 1 1 calc R
C8 C -0.3417(8) 0.1041(2) 0.7430(6) 0.0491(15) Uani 1 1 d .
H8A H -0.2510 0.1163 0.8240 0.074 Uiso 1 1 calc R
H8B H -0.2879 0.1186 0.6601 0.074 Uiso 1 1 calc R
H8C H -0.3376 0.0655 0.7393 0.074 Uiso 1 1 calc R

loop_
_atom_site_aniso_label
_atom_site_aniso_U_11
_atom_site_aniso_U_22
_atom_site_aniso_U_33
_atom_site_aniso_U_23
_atom_site_aniso_U_13
_atom_site_aniso_U_12
Fe1 0.0239(4) 0.0241(4) 0.0165(3) 0.0030(3) -0.0007(3) -0.0019(3)
I1 0.02534(19) 0.0323(2) 0.02715(19) -0.00308(13) 0.00013(13) 0.00044(13)
I2 0.0527(2) 0.0304(2) 0.0207(2) 0.00173(13) 0.00036(15) -0.00404(15)
S1 0.0313(6) 0.0254(6) 0.0182(6) 0.0024(5) -0.0032(5) -0.0072(5)
S2 0.0276(6) 0.0305(6) 0.0188(6) 0.0052(5) -0.0044(5) -0.0077(5)
N1 0.026(2) 0.026(2) 0.0167(19) 0.0031(16) 0.0006(15) -0.0036(17)
O1 0.040(2) 0.041(2) 0.035(2) 0.0064(16) 0.0098(17) 0.0092(18)
O2 0.042(2) 0.0289(19) 0.0285(19) 0.0034(15) 0.0061(15) -0.0106(17)
O3 0.0365(19) 0.038(2) 0.0238(18) 0.0041(15) -0.0056(15) -0.0065(16)
C1 0.027(3) 0.028(3) 0.021(3) 0.009(2) -0.002(2) -0.001(2)
C2 0.029(3) 0.027(3) 0.015(2) -0.001(2) -0.0036(19) 0.008(2)
C3 0.022(2) 0.028(3) 0.023(3) 0.007(2) 0.000(2) -0.004(2)
C4 0.021(2) 0.026(3) 0.020(2) -0.0006(19) 0.0005(19) 0.0012(19)
C5 0.030(3) 0.042(3) 0.024(3) 0.012(2) -0.003(2) -0.011(2)
C6 0.060(4) 0.034(3) 0.110(6) 0.000(4) -0.005(4) -0.009(3)
C7 0.049(3) 0.037(3) 0.019(2) 0.007(2) -0.011(2) -0.009(2)
C8 0.050(4) 0.042(3) 0.050(4) 0.011(3) -0.024(3) -0.005(3)

loop_
_atom_type_symbol
_atom_type_description
_atom_type_scat_dispersion_real
_atom_type_scat_dispersion_imag
_atom_type_scat_source
C C 0.0033 0.0016 'International Tables Vol C Tables 4.2.6.8 and 6.1.1.4'
H H 0.0000 0.0000 'International Tables Vol C Tables 4.2.6.8 and 6.1.1.4'
N N 0.0061 0.0033 'International Tables Vol C Tables 4.2.6.8 and 6.1.1.4'
O O 0.0106 0.0060 'International Tables Vol C Tables 4.2.6.8 and 6.1.1.4'
S S 0.1246 0.1234 'International Tables Vol C Tables 4.2.6.8 and 6.1.1.4'
Fe Fe 0.3463 0.8444 'International Tables Vol C Tables 4.2.6.8 and 6.1.1.4'
I I -0.4742 1.8119 'International Tables Vol C Tables 4.2.6.8 and 6.1.1.4'

loop_
_geom_angle_atom_site_label_1
_geom_angle_atom_site_label_2
_geom_angle_atom_site_label_3
_geom_angle
C1 Fe1 C3 94.3(2)
C1 Fe1 C2 95.84(19)
C3 Fe1 C2 94.06(19)
C1 Fe1 S2 85.61(14)
C3 Fe1 S2 97.29(14)
C2 Fe1 S2 168.42(14)
C1 Fe1 S1 88.63(14)
C3 Fe1 S1 171.79(14)
C2 Fe1 S1 93.27(14)
S2 Fe1 S1 75.25(4)
C1 Fe1 I1 176.01(15)
C3 Fe1 I1 84.64(14)
C2 Fe1 I1 88.07(14)
S2 Fe1 I1 90.71(4)
S1 Fe1 I1 91.93(4)
C4 S1 Fe1 87.00(15)
C4 S2 Fe1 87.01(15)
C4 N1 C5 121.6(4)
C4 N1 C7 120.4(4)
C5 N1 C7 118.0(3)
O1 C1 Fe1 179.2(4)
O2 C2 Fe1 178.7(4)
O3 C3 Fe1 177.0(4)
N1 C4 S1 124.7(3)
N1 C4 S2 124.6(3)
S1 C4 S2 110.7(2)
N1 C5 C6 114.1(4)
N1 C7 C8 113.7(4)

loop_
_geom_bond_atom_site_label_1
_geom_bond_atom_site_label_2
_geom_bond_distance
_geom_bond_site_symmetry_2
Fe1 C1 1.799(5) .
Fe1 C3 1.816(5) .
Fe1 C2 1.821(5) .
Fe1 S2 2.3161(13) .
Fe1 S1 2.3183(12) .
Fe1 I1 2.6618(7) .
I2 I2 2.7526(7) 3
S1 C4 1.718(4) .
S2 C4 1.721(4) .
N1 C4 1.310(5) .
N1 C5 1.465(6) .
N1 C7 1.476(6) .
O1 C1 1.130(5) .
O2 C2 1.128(5) .
O3 C3 1.133(5) .
C5 C6 1.482(7) .
C7 C8 1.498(7) .

loop_
_geom_torsion_atom_site_label_1
_geom_torsion_atom_site_label_2
_geom_torsion_atom_site_label_3
_geom_torsion_atom_site_label_4
_geom_torsion
C1 Fe1 S1 C4 86.5(2)
C3 Fe1 S1 C4 -24.4(10)
C2 Fe1 S1 C4 -177.7(2)
S2 Fe1 S1 C4 0.71(15)
I1 Fe1 S1 C4 -89.52(14)
C1 Fe1 S2 C4 -90.4(2)
C3 Fe1 S2 C4 175.8(2)
C2 Fe1 S2 C4 7.3(7)
S1 Fe1 S2 C4 -0.71(15)
I1 Fe1 S2 C4 91.10(15)
C3 Fe1 C1 O1 107(34)
C2 Fe1 C1 O1 -158(34)
S2 Fe1 C1 O1 10(34)
S1 Fe1 C1 O1 -65(34)
I1 Fe1 C1 O1 33(36)
C1 Fe1 C2 O2 33(18)
C3 Fe1 C2 O2 128(18)
S2 Fe1 C2 O2 -64(18)
S1 Fe1 C2 O2 -56(18)
I1 Fe1 C2 O2 -148(18)
C1 Fe1 C3 O3 115(8)
C2 Fe1 C3 O3 19(8)
S2 Fe1 C3 O3 -159(8)
S1 Fe1 C3 O3 -135(8)
I1 Fe1 C3 O3 -69(8)
C5 N1 C4 S1 -178.0(3)
C7 N1 C4 S1 1.8(6)
C5 N1 C4 S2 1.8(6)
C7 N1 C4 S2 -178.4(3)
Fe1 S1 C4 N1 178.9(4)
Fe1 S1 C4 S2 -1.0(2)
Fe1 S2 C4 N1 -178.9(4)
Fe1 S2 C4 S1 1.0(2)
C4 N1 C5 C6 99.5(5)
C7 N1 C5 C6 -80.3(6)
C4 N1 C7 C8 -83.5(5)
C5 N1 C7 C8 96.3(5)
